data_1531021
loop_
_publ_author_name
'Zhebelev, V.P.'
'Somenkov, V.A.'
'Belash, I.T.'
'Ponyatovskii, E.G.'
'Shil'shtein, S.Sh.'

_publ_section_title
;
 Structure of Ni and Mn deuterides synthesized at high pressure
;
_journal_name_full 'Izvestiya Akademii Nauk SSSR, Neorganicheskie Materialy'
_journal_page_first 1620
_journal_page_last 1623
_journal_volume 14
_journal_year 1978
_chemical_formula_sum 'D0.65 Mn'
_chemical_name_systematic 'Mn D0.65'
_space_group_IT_number 187
_symmetry_space_group_name_Hall 'P -6 2'
_symmetry_space_group_name_H-M 'P -6 m 2'
_cell_angle_alpha 90
_cell_angle_beta 90
_cell_angle_gamma 120
_cell_formula_units_Z 1
_cell_length_a 2.68
_cell_length_b 2.68
_cell_length_c 4.35
_cell_volume 27.058
_citation_journal_id_ASTM IVNMAW
_cod_data_source_file Zhebelev_IVNMAW_1978_871.cif
_cod_data_source_block D0.65Mn1
_cod_original_cell_volume 27.05761
_cod_original_formula_sum 'D0.65 Mn1'
_cod_database_code 1531021

loop_
_symmetry_equiv_pos_as_xyz
x,y,z
-x+y,-x,-z
-y,x-y,z
x,y,-z
-x+y,-x,z
-y,x-y,-z
-y,-x,-z
-x+y,y,z
x,x-y,-z
-y,-x,z
-x+y,y,-z
x,x-y,z

loop_
_atom_site_label
_atom_site_type_symbol
_atom_site_fract_x
_atom_site_fract_y
_atom_site_fract_z
_atom_site_occupancy
_atom_site_U_iso_or_equiv
Mn1 Mn 0 0 0 0.25 0.0
D1 D 0.6667 0.3333 0.5 0.65 0.0
Mn2 Mn 0.3333 0.6667 0.5 0.75 0.0
